data_4065986
loop_
_publ_author_name
'V\'azquez-Garc\'ia, Digna'
'Fern\'andez, Alberto'
'L\'opez-Torres, Margarita'
'Rodr\'iguez, Antonio'
'G\'omez-Blanco, Nina'
'Viader, Carlos'
'Vila, Jos\'e M.'
'Fern\'andez, Jes\'us J.'

_publ_section_title
;
 Versatile Behavior of the Schiff Base Ligand
 2,5-Me2C6H3C(H)&#x2550;N(2,4,6-Me3C6H2) toward Cyclometalation Reactions:
 C(sp2,phenyl)&#x2212;H vs C(sp3,methyl)&#x2212;H Activation
;
_journal_issue 15
_journal_name_full Organometallics
_journal_page_first 3303
_journal_paper_doi 10.1021/om100238w
_journal_volume 29
_journal_year 2010
_chemical_formula_sum 'C36 H40 Cl2 N2 Pd2'
_chemical_formula_weight 784.4
_chemical_name_systematic
;
 ?
;
_space_group_IT_number 88
_symmetry_cell_setting tetragonal
_symmetry_space_group_name_Hall '-I 4ad'
_symmetry_space_group_name_H-M 'I 41/a :2'
_atom_sites_solution_hydrogens geom
_atom_sites_solution_primary direct
_atom_sites_solution_secondary difmap
_audit_creation_date 2009-01-27T11:43:17-00:00
_audit_creation_method 'WinGX routine CIF_UPDATE'
_cell_angle_alpha 90
_cell_angle_beta 90
_cell_angle_gamma 90
_cell_formula_units_Z 8
_cell_length_a 24.3176(4)
_cell_length_b 24.3176(4)
_cell_length_c 11.5212(4)
_cell_measurement_reflns_used 9285
_cell_measurement_temperature 293(2)
_cell_measurement_theta_max 56.281
_cell_measurement_theta_min 4.737
_cell_volume 6813.0(3)
_computing_cell_refinement 'SAINT V6.28A'
_computing_data_collection 'SMART V5.624 Copyright 1997-01 Bruker-AXS'
_computing_data_reduction 'XPREP Version 6.12 COPYRIGHT(c) 2001 Bruker-A'
_computing_molecular_graphics "'SHELXL-97 (Sheldrick, 1997)"
_computing_structure_refinement 'SHELXL-97 (Sheldrick, 1997)'
_computing_structure_solution 'SABADS, Bruker-AXS V2.03'
_diffrn_ambient_temperature 293(2)
_diffrn_measured_fraction_theta_full 1
_diffrn_measured_fraction_theta_max 1
_diffrn_measurement_device_type 'Bruker SMART 1k'
_diffrn_measurement_method 'omega phi scans'
_diffrn_radiation_monochromator graphite
_diffrn_radiation_type MoK\a
_diffrn_radiation_wavelength 0.71073
_diffrn_reflns_av_R_equivalents 0.0297
_diffrn_reflns_av_unetI/netI 0.0214
_diffrn_reflns_limit_h_max 32
_diffrn_reflns_limit_h_min -31
_diffrn_reflns_limit_k_max 19
_diffrn_reflns_limit_k_min -32
_diffrn_reflns_limit_l_max 15
_diffrn_reflns_limit_l_min -15
_diffrn_reflns_number 24495
_diffrn_reflns_theta_full 28.3
_diffrn_reflns_theta_max 28.3
_diffrn_reflns_theta_min 1.67
_exptl_absorpt_coefficient_mu 1.239
_exptl_absorpt_correction_T_max 0.77
_exptl_absorpt_correction_T_min 0.723
_exptl_absorpt_correction_type multi-scan
_exptl_absorpt_process_details SADABS
_exptl_crystal_colour yellow
_exptl_crystal_density_diffrn 1.529
_exptl_crystal_density_method 'not measured'
_exptl_crystal_description prism
_exptl_crystal_F_000 3168
_exptl_crystal_size_max 0.31
_exptl_crystal_size_mid 0.27
_exptl_crystal_size_min 0.21
_refine_diff_density_max 1.008
_refine_diff_density_min -0.616
_refine_diff_density_rms 0.077
_refine_ls_extinction_method none
_refine_ls_goodness_of_fit_ref 1.059
_refine_ls_hydrogen_treatment constr
_refine_ls_matrix_type full
_refine_ls_number_parameters 194
_refine_ls_number_reflns 4240
_refine_ls_number_restraints 0
_refine_ls_restrained_S_all 1.059
_refine_ls_R_factor_all 0.0582
_refine_ls_R_factor_gt 0.0395
_refine_ls_shift/su_max 0
_refine_ls_shift/su_mean 0
_refine_ls_structure_factor_coef Fsqd
_refine_ls_weighting_details 'calc w=1/[\s^2^(Fo^2^)+(0.0404P)^2^+21.1703P] where P=(Fo^2^+2Fc^2^)/3'
_refine_ls_weighting_scheme calc
_refine_ls_wR_factor_gt 0.0955
_refine_ls_wR_factor_ref 0.105
_reflns_number_gt 3215
_reflns_number_total 4240
_reflns_threshold_expression >2sigma(I)
_cod_data_source_file om100238w_si_002.cif
_cod_data_source_block 0622773s
_cod_original_sg_symbol_H-M I4(1)/a
_cod_database_code 4065986

loop_
_symmetry_equiv_pos_as_xyz
'x, y, z'
'-x, -y+1/2, z'
'-y+3/4, x+1/4, z+1/4'
'y+1/4, -x+1/4, z+1/4'
'x+1/2, y+1/2, z+1/2'
'-x+1/2, -y+1, z+1/2'
'-y+5/4, x+3/4, z+3/4'
'y+3/4, -x+3/4, z+3/4'
'-x, -y, -z'
'x, y-1/2, -z'
'y-3/4, -x-1/4, -z-1/4'
'-y-1/4, x-1/4, -z-1/4'
'-x+1/2, -y+1/2, -z+1/2'
'x+1/2, y, -z+1/2'
'y-1/4, -x+1/4, -z+1/4'
'-y+1/4, x+1/4, -z+1/4'

loop_
_atom_site_label
_atom_site_type_symbol
_atom_site_fract_x
_atom_site_fract_y
_atom_site_fract_z
_atom_site_U_iso_or_equiv
_atom_site_adp_type
_atom_site_occupancy
_atom_site_symmetry_multiplicity
_atom_site_calc_flag
_atom_site_refinement_flags
C1 C 0.14307(16) 0.13440(16) -0.0111(4) 0.0558(10) Uani 1 1 d .
C2 C 0.16373(18) 0.18292(17) -0.0560(4) 0.0632(11) Uani 1 1 d .
C3 C 0.1850(2) 0.1814(2) -0.1723(5) 0.0712(12) Uani 1 1 d .
H016 H 0.1995 0.2128 -0.2064 0.085 Uiso 1 1 calc R
C4 C 0.1834(2) 0.1331(2) -0.2313(4) 0.0746(13) Uani 1 1 d .
H019 H 0.1966 0.133 -0.307 0.09 Uiso 1 1 calc R
C5 C 0.1635(2) 0.0837(2) -0.1872(5) 0.0757(13) Uani 1 1 d .
C6 C 0.14108(19) 0.0865(2) -0.0797(4) 0.0694(12) Uani 1 1 d .
H008 H 0.1237 0.0555 -0.05 0.083 Uiso 1 1 calc R
C7 C 0.12360(16) 0.13030(15) 0.1078(4) 0.0528(9) Uani 1 1 d .
H007 H 0.0973 0.1037 0.1246 0.063 Uiso 1 1 calc R
C8 C 0.11777(15) 0.15092(16) 0.3044(4) 0.0524(9) Uani 1 1 d .
C9 C 0.13021(18) 0.10260(19) 0.3623(4) 0.0620(11) Uani 1 1 d .
C10 C 0.1049(2) 0.0936(2) 0.4689(4) 0.0725(12) Uani 1 1 d .
H015 H 0.1122 0.061 0.5082 0.087 Uiso 1 1 calc R
C11 C 0.0692(2) 0.1311(2) 0.5187(4) 0.0757(13) Uani 1 1 d .
C12 C 0.05981(18) 0.1792(2) 0.4598(4) 0.0696(12) Uani 1 1 d .
H010 H 0.0363 0.2051 0.4926 0.083 Uiso 1 1 calc R
C13 C 0.08373(16) 0.19085(18) 0.3538(4) 0.0600(10) Uani 1 1 d .
C14 C 0.1670(3) 0.0302(2) -0.2540(6) 0.106(2) Uani 1 1 d .
H02D H 0.1939 0.0067 -0.2186 0.159 Uiso 1 1 calc R
H02E H 0.1775 0.0377 -0.3328 0.159 Uiso 1 1 calc R
H02F H 0.1318 0.0123 -0.2531 0.159 Uiso 1 1 calc R
C15 C 0.1627(2) 0.23437(17) 0.0117(4) 0.0686(12) Uani 1 1 d .
H01G H 0.125 0.2465 0.0219 0.082 Uiso 1 1 calc R
H01H H 0.1826 0.2629 -0.0296 0.082 Uiso 1 1 calc R
C16 C 0.1699(2) 0.0609(2) 0.3140(5) 0.0858(16) Uani 1 1 d .
H01A H 0.1505 0.0358 0.2644 0.129 Uiso 1 1 calc R
H01B H 0.1866 0.0409 0.3767 0.129 Uiso 1 1 calc R
H01C H 0.1979 0.0794 0.2702 0.129 Uiso 1 1 calc R
C17 C 0.0408(3) 0.1197(3) 0.6333(5) 0.109(2) Uani 1 1 d .
H02A H 0.0604 0.1375 0.695 0.164 Uiso 1 1 calc R
H02B H 0.04 0.0807 0.6471 0.164 Uiso 1 1 calc R
H02C H 0.0038 0.1335 0.6305 0.164 Uiso 1 1 calc R
C18 C 0.0745(2) 0.2449(2) 0.2933(5) 0.0826(15) Uani 1 1 d .
H01D H 0.0602 0.2384 0.2169 0.124 Uiso 1 1 calc R
H01E H 0.1087 0.2644 0.2876 0.124 Uiso 1 1 calc R
H01F H 0.0487 0.2665 0.3369 0.124 Uiso 1 1 calc R
N1 N 0.14032(12) 0.16082(12) 0.1905(3) 0.0484(7) Uani 1 1 d .
Pd1 Pd 0.197545(11) 0.221319(11) 0.16728(3) 0.04765(11) Uani 1 1 d .
Cl1 Cl 0.26172(5) 0.29062(5) 0.13498(10) 0.0648(3) Uani 1 1 d .

loop_
_atom_site_aniso_label
_atom_site_aniso_U_11
_atom_site_aniso_U_22
_atom_site_aniso_U_33
_atom_site_aniso_U_23
_atom_site_aniso_U_13
_atom_site_aniso_U_12
C1 0.051(2) 0.048(2) 0.068(3) -0.0028(19) -0.0073(19) 0.0009(17)
C2 0.057(2) 0.050(2) 0.082(3) -0.001(2) -0.009(2) 0.0016(18)
C3 0.072(3) 0.059(3) 0.084(3) 0.002(2) -0.016(3) -0.002(2)
C4 0.086(3) 0.074(3) 0.065(3) -0.003(2) -0.011(3) -0.005(3)
C5 0.074(3) 0.066(3) 0.087(4) -0.015(3) -0.011(3) -0.003(2)
C6 0.063(3) 0.073(3) 0.072(3) -0.014(2) -0.008(2) -0.006(2)
C7 0.0451(19) 0.0432(19) 0.070(3) -0.0037(18) -0.0045(18) -0.0104(15)
C8 0.0413(18) 0.055(2) 0.061(2) -0.0060(18) -0.0033(17) -0.0119(16)
C9 0.055(2) 0.063(3) 0.068(3) -0.003(2) -0.001(2) 0.0002(19)
C10 0.064(3) 0.084(3) 0.069(3) 0.010(3) -0.002(2) 0.001(2)
C11 0.062(3) 0.103(4) 0.063(3) -0.009(3) 0.003(2) -0.007(3)
C12 0.050(2) 0.082(3) 0.076(3) -0.018(3) 0.003(2) 0.004(2)
C13 0.043(2) 0.062(2) 0.075(3) -0.012(2) -0.0045(19) -0.0047(17)
C14 0.129(5) 0.081(4) 0.108(5) -0.033(3) -0.011(4) -0.008(4)
C15 0.072(3) 0.050(2) 0.083(3) 0.002(2) -0.022(2) -0.003(2)
C16 0.090(4) 0.079(3) 0.089(4) 0.018(3) 0.016(3) 0.024(3)
C17 0.090(4) 0.170(7) 0.067(3) 0.002(4) 0.013(3) 0.004(4)
C18 0.067(3) 0.068(3) 0.113(4) -0.006(3) 0.014(3) 0.012(2)
N1 0.0382(15) 0.0436(16) 0.063(2) -0.0039(14) -0.0046(14) -0.0052(12)
Pd1 0.04027(16) 0.04247(16) 0.06022(19) -0.00066(13) -0.00811(12) -0.00699(11)
Cl1 0.0613(6) 0.0637(6) 0.0694(6) 0.0092(5) -0.0138(5) -0.0243(5)

loop_
_atom_type_symbol
_atom_type_description
_atom_type_scat_dispersion_real
_atom_type_scat_dispersion_imag
_atom_type_scat_source
C C 0.0033 0.0016 'International Tables Vol C Tables 4.2.6.8 and 6.1.1.4'
H H 0 0 'International Tables Vol C Tables 4.2.6.8 and 6.1.1.4'
N N 0.0061 0.0033 'International Tables Vol C Tables 4.2.6.8 and 6.1.1.4'
Pd Pd -0.9988 1.0072 'International Tables Vol C Tables 4.2.6.8 and 6.1.1.4'
Cl Cl 0.1484 0.1585 'International Tables Vol C Tables 4.2.6.8 and 6.1.1.4'

loop_
_geom_angle_atom_site_label_1
_geom_angle_atom_site_label_2
_geom_angle_atom_site_label_3
_geom_angle
_geom_angle_site_symmetry_3
C2 C1 C6 120.5(4) .
C2 C1 C7 122.0(4) .
C6 C1 C7 117.5(4) .
C1 C2 C3 117.2(4) .
C1 C2 C15 121.3(5) .
C3 C2 C15 121.4(4) .
C4 C3 C2 118.6(5) .
C3 C4 C5 125.0(5) .
C6 C5 C4 115.6(5) .
C6 C5 C14 122.0(5) .
C4 C5 C14 122.4(5) .
C5 C6 C1 122.7(5) .
N1 C7 C1 124.1(4) .
C9 C8 C13 121.5(4) .
C9 C8 N1 119.8(4) .
C13 C8 N1 118.7(4) .
C8 C9 C10 117.5(4) .
C8 C9 C16 122.2(4) .
C10 C9 C16 120.2(4) .
C11 C10 C9 122.6(5) .
C12 C11 C10 117.6(5) .
C12 C11 C17 120.7(5) .
C10 C11 C17 121.7(6) .
C11 C12 C13 122.8(5) .
C12 C13 C8 117.8(4) .
C12 C13 C18 121.7(4) .
C8 C13 C18 120.5(4) .
C2 C15 Pd1 109.3(3) .
C7 N1 C8 117.5(3) .
C7 N1 Pd1 122.6(3) .
C8 N1 Pd1 119.9(2) .
C15 Pd1 N1 86.74(16) .
C15 Pd1 Cl1 91.49(14) .
N1 Pd1 Cl1 178.22(10) .
C15 Pd1 Cl1 176.99(14) 13
N1 Pd1 Cl1 93.83(9) 13
Cl1 Pd1 Cl1 87.94(4) 13
Pd1 Cl1 Pd1 92.06(4) 13

loop_
_geom_bond_atom_site_label_1
_geom_bond_atom_site_label_2
_geom_bond_distance
_geom_bond_site_symmetry_2
C1 C2 1.383(6) .
C1 C6 1.409(6) .
C1 C7 1.452(6) .
C2 C3 1.437(7) .
C2 C15 1.474(6) .
C3 C4 1.358(7) .
C4 C5 1.390(7) .
C5 C6 1.354(7) .
C5 C14 1.515(7) .
C7 N1 1.275(5) .
C8 C9 1.384(6) .
C8 C13 1.397(6) .
C8 N1 1.442(5) .
C9 C10 1.391(6) .
C9 C16 1.507(7) .
C10 C11 1.384(7) .
C11 C12 1.371(7) .
C11 C17 1.518(7) .
C12 C13 1.382(7) .
C13 C18 1.505(7) .
C15 Pd1 2.008(5) .
N1 Pd1 2.043(3) .
Pd1 Cl1 2.3267(10) .
Pd1 Cl1 2.5012(11) 13
Cl1 Pd1 2.5012(11) 13

loop_
_geom_torsion_atom_site_label_1
_geom_torsion_atom_site_label_2
_geom_torsion_atom_site_label_3
_geom_torsion_atom_site_label_4
_geom_torsion
_geom_torsion_site_symmetry_1
_geom_torsion_site_symmetry_4
C6 C1 C2 C3 -2.7(6) . .
C7 C1 C2 C3 176.2(4) . .
C6 C1 C2 C15 175.8(4) . .
C7 C1 C2 C15 -5.3(6) . .
C1 C2 C3 C4 0.4(7) . .
C15 C2 C3 C4 -178.1(4) . .
C2 C3 C4 C5 -1.3(8) . .
C3 C4 C5 C6 4.5(8) . .
C3 C4 C5 C14 -175.0(5) . .
C4 C5 C6 C1 -6.8(7) . .
C14 C5 C6 C1 172.6(5) . .
C2 C1 C6 C5 6.3(7) . .
C7 C1 C6 C5 -172.7(4) . .
C2 C1 C7 N1 -26.2(6) . .
C6 C1 C7 N1 152.8(4) . .
C13 C8 C9 C10 3.8(6) . .
N1 C8 C9 C10 -176.3(4) . .
C13 C8 C9 C16 -175.7(4) . .
N1 C8 C9 C16 4.2(6) . .
C8 C9 C10 C11 -1.3(7) . .
C16 C9 C10 C11 178.2(5) . .
C9 C10 C11 C12 -1.0(7) . .
C9 C10 C11 C17 178.1(5) . .
C10 C11 C12 C13 0.9(7) . .
C17 C11 C12 C13 -178.3(5) . .
C11 C12 C13 C8 1.6(7) . .
C11 C12 C13 C18 -177.5(5) . .
C9 C8 C13 C12 -4.0(6) . .
N1 C8 C13 C12 176.1(3) . .
C9 C8 C13 C18 175.1(4) . .
N1 C8 C13 C18 -4.8(6) . .
C1 C2 C15 Pd1 52.8(5) . .
C3 C2 C15 Pd1 -128.8(4) . .
C1 C7 N1 C8 -178.8(4) . .
C1 C7 N1 Pd1 0.5(5) . .
C9 C8 N1 C7 67.6(5) . .
C13 C8 N1 C7 -112.6(4) . .
C9 C8 N1 Pd1 -111.7(4) . .
C13 C8 N1 Pd1 68.2(4) . .
C2 C15 Pd1 N1 -57.1(3) . .
C2 C15 Pd1 Cl1 122.7(3) . .
C2 C15 Pd1 Cl1 -158(3) . 13
C7 N1 Pd1 C15 36.1(3) . .
C8 N1 Pd1 C15 -144.7(3) . .
C7 N1 Pd1 Cl1 31(3) . .
C8 N1 Pd1 Cl1 -150(3) . .
C7 N1 Pd1 Cl1 -146.9(3) . 13
C8 N1 Pd1 Cl1 32.4(3) . 13
C15 Pd1 Cl1 Pd1 177.04(15) . 13
N1 Pd1 Cl1 Pd1 -18E1(10) . 13
Cl1 Pd1 Cl1 Pd1 0 13 13
